data_7117886
loop_
_publ_author_name
'Wang, Dongmei'
'Liu, Bing'
'Yao, Shuo'
'Wang, Tao'
'Li, Guanghua'
'Huo, Qisheng'
'Liu, Yunling'

_publ_section_title
;
 A polyhedral metal-organic framework based on the supermolecular building
 block strategy exhibiting high performance for carbon dioxide capture and
 separation of light hydrocarbons.
;
_journal_issue 83
_journal_name_full 'Chemical communications (Cambridge, England)'
_journal_page_first 15287
_journal_page_last 15289
_journal_paper_doi 10.1039/c5cc06162h
_journal_volume 51
_journal_year 2015
_chemical_formula_moiety 'C111 H156 Cu6 N11 O50'
_chemical_formula_sum 'C111 H156 Cu6 N11 O50'
_chemical_formula_weight 2825.70
_space_group_crystal_system tetragonal
_space_group_IT_number 128
_space_group_name_Hall '-P 4 2n'
_space_group_name_H-M_alt 'P 4/m n c'
_symmetry_space_group_name_Hall '-P 4 2n'
_symmetry_space_group_name_H-M 'P 4/m n c'
_atom_sites_solution_hydrogens mixed
_audit_creation_method SHELXL-2014/7
_audit_update_record
;
2015-07-02 deposited with the CCDC.
2015-08-21 downloaded from the CCDC.
;
_cell_angle_alpha 90
_cell_angle_beta 90
_cell_angle_gamma 90
_cell_formula_units_Z 8
_cell_length_a 26.582(4)
_cell_length_b 26.582(4)
_cell_length_c 39.190(8)
_cell_measurement_temperature 293(2)
_cell_volume 27692(8)
_computing_structure_refinement 'SHELXL-2014/7 (Sheldrick, 2014)'
_diffrn_ambient_temperature 293(2)
_diffrn_measured_fraction_theta_full 1.000
_diffrn_measured_fraction_theta_max 1.000
_diffrn_measurement_device_type 'CCD area detector'
_diffrn_radiation_type MoK\a
_diffrn_radiation_wavelength 0.71073
_diffrn_reflns_av_R_equivalents 0.0798
_diffrn_reflns_av_unetI/netI 0.0378
_diffrn_reflns_laue_measured_fraction_full 1.000
_diffrn_reflns_laue_measured_fraction_max 1.000
_diffrn_reflns_limit_h_max 31
_diffrn_reflns_limit_h_min -29
_diffrn_reflns_limit_k_max 31
_diffrn_reflns_limit_k_min -26
_diffrn_reflns_limit_l_max 45
_diffrn_reflns_limit_l_min -46
_diffrn_reflns_number 174514
_diffrn_reflns_point_group_measured_fraction_full 1.000
_diffrn_reflns_point_group_measured_fraction_max 1.000
_diffrn_reflns_theta_full 25.055
_diffrn_reflns_theta_max 25.055
_diffrn_reflns_theta_min 0.926
_exptl_absorpt_coefficient_mu 0.991
_exptl_absorpt_correction_T_max 0.8012
_exptl_absorpt_correction_T_min 0.7685
_exptl_absorpt_correction_type empirical
_exptl_absorpt_process_details SADABS
_exptl_crystal_colour blue
_exptl_crystal_density_diffrn 1.356
_exptl_crystal_description block
_exptl_crystal_F_000 11784
_exptl_crystal_size_max 0.27
_exptl_crystal_size_mid 0.23
_exptl_crystal_size_min 0.19
_refine_diff_density_max 1.008
_refine_diff_density_min -0.444
_refine_diff_density_rms 0.059
_refine_ls_extinction_method none
_refine_ls_goodness_of_fit_ref 1.024
_refine_ls_hydrogen_treatment mixed
_refine_ls_matrix_type full
_refine_ls_number_parameters 492
_refine_ls_number_reflns 12486
_refine_ls_number_restraints 63
_refine_ls_restrained_S_all 1.026
_refine_ls_R_factor_all 0.0558
_refine_ls_R_factor_gt 0.0385
_refine_ls_shift/su_max 0.001
_refine_ls_shift/su_mean 0.000
_refine_ls_structure_factor_coef Fsqd
_refine_ls_weighting_details 'w=1/[\s^2^(Fo^2^)+(0.0658P)^2^] where P=(Fo^2^+2Fc^2^)/3'
_refine_ls_weighting_scheme calc
_refine_ls_wR_factor_gt 0.1038
_refine_ls_wR_factor_ref 0.1088
_reflns_Friedel_coverage 0.000
_reflns_number_gt 9646
_reflns_number_total 12486
_reflns_threshold_expression 'I > 2\s(I)'
_cod_data_source_file c5cc06162h2.cif
_cod_data_source_block aaa
_cod_original_cell_volume 27692(10)
_cod_database_code 7117886
_shelx_shelxl_version_number 2014/7
_shelx_space_group_comment
;
The symmetry employed for this shelxl refinement is uniquely defined
by the following loop, which should always be used as a source of
symmetry information in preference to the above space-group names.
They are only intended as comments.
;

loop_
_space_group_symop_operation_xyz
'x, y, z'
'-x, -y, z'
'-y, x, z'
'y, -x, z'
'-x+1/2, y+1/2, -z+1/2'
'x+1/2, -y+1/2, -z+1/2'
'y+1/2, x+1/2, -z+1/2'
'-y+1/2, -x+1/2, -z+1/2'
'-x, -y, -z'
'x, y, -z'
'y, -x, -z'
'-y, x, -z'
'x-1/2, -y-1/2, z-1/2'
'-x-1/2, y-1/2, z-1/2'
'-y-1/2, -x-1/2, z-1/2'
'y-1/2, x-1/2, z-1/2'

loop_
_atom_site_label
_atom_site_type_symbol
_atom_site_fract_x
_atom_site_fract_y
_atom_site_fract_z
_atom_site_U_iso_or_equiv
_atom_site_adp_type
_atom_site_occupancy
_atom_site_site_symmetry_order
_atom_site_calc_flag
_atom_site_refinement_flags_posn
_atom_site_refinement_flags_adp
_atom_site_refinement_flags_occupancy
_atom_site_disorder_assembly
_atom_site_disorder_group
Cu1 Cu 0.11039(2) 0.18234(2) 0.14508(2) 0.02881(9) Uani 1 1 d . . . . .
Cu2 Cu 0.14412(2) 0.24254(2) 0.19383(2) 0.02755(9) Uani 1 1 d . . . . .
Cu3 Cu 0.41741(2) 0.21393(2) 0.5000 0.03425(12) Uani 1 2 d S T P . .
Cu4 Cu 0.39525(2) 0.11686(2) 0.5000 0.03150(12) Uani 1 2 d S T P . .
O1 O 0.13961(8) 0.12923(7) 0.17317(5) 0.0517(5) Uani 1 1 d . . . . .
O2 O 0.16787(7) 0.17929(7) 0.21432(5) 0.0445(5) Uani 1 1 d . . . . .
O3 O 0.18111(8) -0.04977(7) 0.17401(5) 0.0499(5) Uani 1 1 d . . . . .
O4 O 0.23040(7) -0.07885(6) 0.21553(5) 0.0455(5) Uani 1 1 d . . . . .
O5 O 0.36593(8) 0.21595(7) 0.46415(5) 0.0482(5) Uani 1 1 d . . . . .
O6 O 0.34680(8) 0.13420(7) 0.46444(5) 0.0503(5) Uani 1 1 d . . . . .
O7 O 0.30412(8) 0.32264(7) 0.37434(5) 0.0477(5) Uani 1 1 d . . . . .
O8 O 0.25406(7) 0.29343(6) 0.33281(5) 0.0416(5) Uani 1 1 d . . . . .
O9 O 0.08386(7) 0.24164(6) 0.12281(5) 0.0446(5) Uani 1 1 d . . . . .
O10 O 0.11096(7) 0.29297(6) 0.16396(5) 0.0441(5) Uani 1 1 d . . . . .
O11 O -0.03375(7) 0.30362(7) 0.03597(5) 0.0471(5) Uani 1 1 d . . . . .
O12 O -0.05349(8) 0.38554(7) 0.03578(5) 0.0518(5) Uani 1 1 d . . . . .
O13 O 0.08859(12) 0.12994(9) 0.10615(7) 0.0978(9) Uani 1 1 d . U . . .
O14 O 0.16274(9) 0.29618(10) 0.22957(6) 0.0760(8) Uani 1 1 d . U . . .
O15 O 0.43180(17) 0.29304(12) 0.5000 0.1040(14) Uani 1 2 d S TU P . .
O16 O 0.38010(13) 0.03682(11) 0.5000 0.0754(10) Uani 1 2 d S TU P . .
C1 C 0.21314(12) 0.05572(11) 0.31026(8) 0.0512(8) Uani 1 1 d . . . . .
C2 C 0.23290(11) 0.09871(10) 0.32500(7) 0.0477(8) Uani 1 1 d . . . . .
H2 H 0.2431 0.1252 0.3111 0.057 Uiso 1 1 calc R U . . .
C3 C 0.23794(12) 0.10327(11) 0.36037(8) 0.0516(8) Uani 1 1 d . . . . .
C4 C 0.22303(15) 0.06295(13) 0.38071(9) 0.0776(12) Uani 1 1 d . U . . .
H4 H 0.2262 0.0649 0.4043 0.093 Uiso 1 1 calc R U . . .
C5 C 0.20347(18) 0.02010(13) 0.36577(10) 0.0944(15) Uani 1 1 d . U . . .
H5 H 0.1934 -0.0066 0.3795 0.113 Uiso 1 1 calc R U . . .
C6 C 0.19863(16) 0.01628(12) 0.33117(9) 0.0776(12) Uani 1 1 d . U . . .
H6 H 0.1855 -0.0129 0.3216 0.093 Uiso 1 1 calc R U . . .
C7 C 0.20561(11) 0.05247(10) 0.27258(7) 0.0472(7) Uani 1 1 d . . . . .
C8 C 0.19069(11) 0.09445(10) 0.25435(8) 0.0469(7) Uani 1 1 d . . . . .
H8 H 0.1889 0.1254 0.2654 0.056 Uiso 1 1 calc R U . . .
C9 C 0.17833(10) 0.09145(10) 0.21998(7) 0.0401(7) Uani 1 1 d . . . . .
C10 C 0.18148(10) 0.04577(10) 0.20352(7) 0.0418(7) Uani 1 1 d . . . . .
H10 H 0.1723 0.0434 0.1807 0.050 Uiso 1 1 calc R U . . .
C11 C 0.19816(10) 0.00340(10) 0.22069(7) 0.0411(7) Uani 1 1 d . . . . .
C12 C 0.21017(11) 0.00727(10) 0.25517(8) 0.0481(7) Uani 1 1 d . . . . .
H12 H 0.2215 -0.0211 0.2668 0.058 Uiso 1 1 calc R U . . .
C13 C 0.16054(10) 0.13724(10) 0.20092(7) 0.0390(6) Uani 1 1 d . . . . .
C14 C 0.20402(10) -0.04570(9) 0.20200(7) 0.0386(6) Uani 1 1 d . . . . .
C15 C 0.26114(11) 0.14849(10) 0.37651(7) 0.0456(7) Uani 1 1 d . . . . .
C16 C 0.28920(11) 0.14411(10) 0.40642(7) 0.0462(7) Uani 1 1 d . . . . .
H16 H 0.2929 0.1126 0.4164 0.055 Uiso 1 1 calc R U . . .
C17 C 0.31138(11) 0.18468(10) 0.42158(7) 0.0419(7) Uani 1 1 d . . . . .
C18 C 0.30734(11) 0.23207(10) 0.40675(7) 0.0418(7) Uani 1 1 d . . . . .
H18 H 0.3227 0.2597 0.4169 0.050 Uiso 1 1 calc R U . . .
C19 C 0.28003(10) 0.23781(9) 0.37653(7) 0.0382(6) Uani 1 1 d . . . . .
C20 C 0.25715(11) 0.19645(10) 0.36193(7) 0.0435(7) Uani 1 1 d . . . . .
H20 H 0.2387 0.2005 0.3420 0.052 Uiso 1 1 calc R U . . .
C21 C 0.34408(11) 0.17809(11) 0.45250(7) 0.0419(7) Uani 1 1 d . . . . .
C22 C 0.27949(10) 0.28878(10) 0.35990(7) 0.0368(6) Uani 1 1 d . . . . .
C23 C 0.0000 0.5000 0.12966(11) 0.0458(10) Uani 1 2 d S T P A .
H23 H 0.0000 0.5000 0.1059 0.055 Uiso 1 2 calc R U P . .
C24 C 0.01030(12) 0.45513(10) 0.14692(7) 0.0499(8) Uani 1 1 d . . . . .
C25 C 0.0213(4) 0.4569(5) 0.1826(3) 0.048(3) Uani 0.5 1 d D U P A 1
H25 H 0.0552(12) 0.444(2) 0.1902(14) 0.058 Uiso 0.5 1 d D U P B 1
C25' C -0.0013(4) 0.4533(6) 0.1817(4) 0.058(3) Uani 0.5 1 d D U P A 2
H25A H 0.012(2) 0.4259(17) 0.1962(14) 0.070 Uiso 0.5 1 d D U P C 2
C26 C 0.0149(3) 0.5026(7) 0.19955(15) 0.070(4) Uani 0.5 1 d D . P . .
H26 H 0.0000 0.5000 0.2225(6) 0.084 Uiso 1 2 d DS U P . .
C27 C 0.01875(11) 0.40808(10) 0.12790(7) 0.0425(7) Uani 1 1 d . . . . .
C28 C 0.04998(11) 0.37030(10) 0.13986(7) 0.0438(7) Uani 1 1 d . . . . .
H28 H 0.0677 0.3752 0.1601 0.053 Uiso 1 1 calc R U . . .
C29 C 0.05544(10) 0.32531(9) 0.12236(7) 0.0376(6) Uani 1 1 d . . . . .
C30 C 0.03003(10) 0.31796(10) 0.09200(7) 0.0403(6) Uani 1 1 d . . . . .
H30 H 0.0337 0.2878 0.0803 0.048 Uiso 1 1 calc R U . . .
C31 C -0.00063(10) 0.35510(9) 0.07901(7) 0.0397(6) Uani 1 1 d . . . . .
C32 C -0.00588(11) 0.39985(10) 0.09709(7) 0.0471(7) Uani 1 1 d . . . . .
H32 H -0.0265 0.4250 0.0883 0.056 Uiso 1 1 calc R U . . .
C33 C 0.08636(10) 0.28334(9) 0.13782(7) 0.0355(6) Uani 1 1 d . . . . .
C34 C -0.03155(11) 0.34680(10) 0.04745(7) 0.0399(7) Uani 1 1 d . . . . .
C35 C 0.1967(2) 0.3033(2) 0.2500 0.134(3) Uani 1 2 d S TU P . .
H35 H 0.2214 0.2786 0.2500 0.161 Uiso 1 2 calc R U P . .

loop_
_atom_site_aniso_label
_atom_site_aniso_U_11
_atom_site_aniso_U_22
_atom_site_aniso_U_33
_atom_site_aniso_U_23
_atom_site_aniso_U_13
_atom_site_aniso_U_12
Cu1 0.03096(17) 0.02812(17) 0.02737(18) -0.00609(12) -0.00662(12) 0.00357(12)
Cu2 0.02752(17) 0.02850(17) 0.02664(17) -0.00614(12) -0.00643(12) 0.00247(12)
Cu3 0.0508(3) 0.0271(2) 0.0249(2) 0.000 0.000 -0.0088(2)
Cu4 0.0462(3) 0.0261(2) 0.0221(2) 0.000 0.000 -0.00822(19)
O1 0.0771(15) 0.0334(10) 0.0446(13) 0.0004(9) -0.0196(11) 0.0111(10)
O2 0.0578(12) 0.0329(11) 0.0427(12) 0.0004(9) -0.0137(9) 0.0062(9)
O3 0.0686(14) 0.0376(11) 0.0433(13) -0.0059(9) -0.0169(10) 0.0132(9)
O4 0.0604(13) 0.0322(10) 0.0440(12) -0.0031(9) -0.0162(10) 0.0066(9)
O5 0.0671(13) 0.0397(11) 0.0378(12) 0.0018(9) -0.0153(10) -0.0049(10)
O6 0.0683(14) 0.0433(12) 0.0393(12) 0.0080(9) -0.0177(10) -0.0066(10)
O7 0.0644(13) 0.0344(11) 0.0444(12) 0.0033(9) -0.0157(10) -0.0024(9)
O8 0.0519(11) 0.0338(10) 0.0393(12) 0.0034(8) -0.0109(9) -0.0036(9)
O9 0.0563(12) 0.0366(11) 0.0409(12) -0.0052(9) -0.0162(9) 0.0139(9)
O10 0.0507(12) 0.0334(10) 0.0482(13) -0.0045(9) -0.0227(10) 0.0104(9)
O11 0.0609(13) 0.0390(11) 0.0415(12) -0.0051(9) -0.0162(10) 0.0132(9)
O12 0.0728(14) 0.0396(11) 0.0430(12) 0.0012(9) -0.0253(10) 0.0135(10)
O13 0.138(2) 0.0788(17) 0.0769(19) -0.0382(15) -0.0361(18) -0.0154(16)
O14 0.0734(16) 0.0868(18) 0.0679(17) -0.0396(14) -0.0373(14) -0.0040(13)
O15 0.148(4) 0.0332(19) 0.131(4) 0.000 0.000 -0.030(2)
O16 0.097(3) 0.0489(19) 0.080(3) 0.000 0.000 -0.0207(18)
C1 0.074(2) 0.0364(16) 0.0431(18) 0.0059(13) -0.0147(16) -0.0021(15)
C2 0.069(2) 0.0346(15) 0.0397(18) 0.0026(13) -0.0181(15) -0.0022(14)
C3 0.071(2) 0.0391(17) 0.0443(19) 0.0040(14) -0.0148(16) -0.0064(15)
C4 0.130(3) 0.062(2) 0.041(2) 0.0088(17) -0.022(2) -0.031(2)
C5 0.177(4) 0.054(2) 0.052(2) 0.0163(18) -0.025(3) -0.049(3)
C6 0.138(3) 0.0435(19) 0.052(2) 0.0060(16) -0.028(2) -0.025(2)
C7 0.066(2) 0.0375(16) 0.0386(17) 0.0007(13) -0.0122(14) -0.0023(14)
C8 0.066(2) 0.0299(15) 0.0449(19) -0.0020(13) -0.0103(15) 0.0001(13)
C9 0.0497(17) 0.0309(14) 0.0398(17) 0.0016(12) -0.0061(13) 0.0046(12)
C10 0.0526(17) 0.0366(16) 0.0362(16) 0.0010(12) -0.0127(13) 0.0024(13)
C11 0.0491(16) 0.0312(14) 0.0430(17) 0.0012(12) -0.0085(13) 0.0029(12)
C12 0.0637(19) 0.0334(15) 0.0473(19) 0.0054(13) -0.0163(15) 0.0065(13)
C13 0.0417(16) 0.0386(16) 0.0368(17) -0.0010(13) -0.0061(13) 0.0078(12)
C14 0.0470(16) 0.0281(14) 0.0409(17) 0.0029(12) -0.0037(13) -0.0026(12)
C15 0.0636(19) 0.0364(16) 0.0368(17) 0.0007(13) -0.0091(14) -0.0015(14)
C16 0.067(2) 0.0340(15) 0.0380(17) 0.0058(13) -0.0102(14) -0.0042(14)
C17 0.0553(18) 0.0383(16) 0.0322(15) 0.0041(12) -0.0045(13) 0.0048(13)
C18 0.0595(18) 0.0366(15) 0.0294(15) -0.0012(12) -0.0043(13) -0.0006(13)
C19 0.0466(16) 0.0341(15) 0.0337(16) 0.0021(12) -0.0050(13) 0.0036(12)
C20 0.0584(18) 0.0387(16) 0.0335(16) -0.0004(12) -0.0108(13) 0.0026(13)
C21 0.0561(18) 0.0455(18) 0.0241(15) 0.0020(13) -0.0005(12) 0.0010(14)
C22 0.0455(16) 0.0362(15) 0.0288(15) -0.0027(12) 0.0015(12) 0.0082(13)
C23 0.063(3) 0.037(2) 0.038(2) 0.000 0.000 0.014(2)
C24 0.079(2) 0.0411(16) 0.0295(17) -0.0009(13) -0.0064(15) 0.0185(15)
C25 0.067(7) 0.044(5) 0.033(4) -0.004(3) -0.010(6) 0.022(6)
C25' 0.075(8) 0.051(5) 0.049(5) 0.001(4) -0.024(7) 0.022(7)
C26 0.117(11) 0.063(5) 0.029(3) 0.007(4) 0.004(3) 0.032(10)
C27 0.0595(18) 0.0355(15) 0.0324(16) 0.0020(12) -0.0072(13) 0.0090(13)
C28 0.0562(18) 0.0400(16) 0.0353(17) 0.0021(12) -0.0106(13) 0.0080(13)
C29 0.0443(16) 0.0307(14) 0.0377(16) -0.0011(12) -0.0118(12) 0.0062(12)
C30 0.0504(17) 0.0348(15) 0.0357(16) -0.0001(12) -0.0063(13) 0.0072(13)
C31 0.0535(17) 0.0328(14) 0.0326(15) 0.0029(12) -0.0057(13) 0.0103(13)
C32 0.0604(19) 0.0377(16) 0.0431(18) 0.0048(13) -0.0090(15) 0.0147(14)
C33 0.0358(15) 0.0313(14) 0.0395(17) -0.0012(12) -0.0048(12) 0.0065(11)
C34 0.0525(17) 0.0450(17) 0.0221(14) 0.0025(12) -0.0040(12) 0.0083(14)
C35 0.128(4) 0.128(4) 0.146(8) 0.005(5) 0.005(5) 0.034(5)

loop_
_atom_type_symbol
_atom_type_description
_atom_type_scat_dispersion_real
_atom_type_scat_dispersion_imag
_atom_type_scat_source
C C 0.0033 0.0016 'International Tables Vol C Tables 4.2.6.8 and 6.1.1.4'
H H 0.0000 0.0000 'International Tables Vol C Tables 4.2.6.8 and 6.1.1.4'
N N 0.0061 0.0033 'International Tables Vol C Tables 4.2.6.8 and 6.1.1.4'
O O 0.0106 0.0060 'International Tables Vol C Tables 4.2.6.8 and 6.1.1.4'
Cu Cu 0.3201 1.2651 'International Tables Vol C Tables 4.2.6.8 and 6.1.1.4'

loop_
_geom_angle_atom_site_label_1
_geom_angle_atom_site_label_2
_geom_angle_atom_site_label_3
_geom_angle
_geom_angle_site_symmetry_1
_geom_angle_site_symmetry_3
O9 Cu1 O1 171.45(8) . .
O9 Cu1 O7 90.36(8) . 8
O1 Cu1 O7 89.45(9) . 8
O9 Cu1 O3 88.57(9) . 3
O1 Cu1 O3 89.36(9) . 3
O7 Cu1 O3 164.71(8) 8 3
O9 Cu1 O13 96.30(9) . .
O1 Cu1 O13 92.23(10) . .
O7 Cu1 O13 95.05(10) 8 .
O3 Cu1 O13 100.22(10) 3 .
O9 Cu1 Cu2 87.51(5) . .
O1 Cu1 Cu2 84.00(6) . .
O7 Cu1 Cu2 82.09(6) 8 .
O3 Cu1 Cu2 82.63(6) 3 .
O13 Cu1 Cu2 175.27(8) . .
O4 Cu2 O8 170.88(8) 3 8
O4 Cu2 O2 88.07(8) 3 .
O8 Cu2 O2 89.14(8) 8 .
O4 Cu2 O10 88.51(8) 3 .
O8 Cu2 O10 91.76(8) 8 .
O2 Cu2 O10 163.72(8) . .
O4 Cu2 O14 91.83(9) 3 .
O8 Cu2 O14 97.27(9) 8 .
O2 Cu2 O14 103.71(9) . .
O10 Cu2 O14 92.30(9) . .
O4 Cu2 Cu1 85.05(6) 3 .
O8 Cu2 Cu1 86.01(5) 8 .
O2 Cu2 Cu1 83.50(6) . .
O10 Cu2 Cu1 80.35(5) . .
O14 Cu2 Cu1 172.07(7) . .
O5 Cu3 O5 91.46(12) 10_556 .
O5 Cu3 O11 87.35(9) 10_556 13_666
O5 Cu3 O11 167.78(8) . 13_666
O5 Cu3 O11 167.78(8) 10_556 6
O5 Cu3 O11 87.35(9) . 6
O11 Cu3 O11 91.23(12) 13_666 6
O5 Cu3 O15 95.62(10) 10_556 .
O5 Cu3 O15 95.62(10) . .
O11 Cu3 O15 96.60(10) 13_666 .
O11 Cu3 O15 96.60(10) 6 .
O5 Cu3 Cu4 82.61(6) 10_556 .
O5 Cu3 Cu4 82.61(6) . .
O11 Cu3 Cu4 85.17(5) 13_666 .
O11 Cu3 Cu4 85.17(5) 6 .
O15 Cu3 Cu4 177.45(12) . .
O6 Cu4 O6 91.07(13) . 10_556
O6 Cu4 O12 168.13(8) . 13_666
O6 Cu4 O12 87.46(9) 10_556 13_666
O6 Cu4 O12 87.46(9) . 6
O6 Cu4 O12 168.13(8) 10_556 6
O12 Cu4 O12 91.57(13) 13_666 6
O6 Cu4 O16 96.27(9) . .
O6 Cu4 O16 96.27(9) 10_556 .
O12 Cu4 O16 95.59(9) 13_666 .
O12 Cu4 O16 95.59(9) 6 .
O6 Cu4 Cu3 85.22(6) . .
O6 Cu4 Cu3 85.22(6) 10_556 .
O12 Cu4 Cu3 82.92(5) 13_666 .
O12 Cu4 Cu3 82.92(5) 6 .
O16 Cu4 Cu3 177.86(10) . .
C13 O1 Cu1 123.31(18) . .
C13 O2 Cu2 122.87(17) . .
C14 O3 Cu1 124.29(17) . 4
C14 O4 Cu2 122.36(18) . 4
C21 O5 Cu3 124.37(18) . .
C21 O6 Cu4 121.45(18) . .
C22 O7 Cu1 124.91(17) . 8
C22 O8 Cu2 120.29(17) . 8
C33 O9 Cu1 119.21(17) . .
C33 O10 Cu2 125.49(16) . .
C34 O11 Cu3 120.77(17) . 13_565
C34 O12 Cu4 123.51(18) . 13_565
C35 O14 Cu2 137.0(4) . .
C2 C1 C6 118.9(3) . .
C2 C1 C7 120.8(3) . .
C6 C1 C7 120.3(3) . .
C1 C2 C3 121.5(3) . .
C1 C2 H2 119.3 . .
C3 C2 H2 119.3 . .
C4 C3 C2 118.3(3) . .
C4 C3 C15 119.7(3) . .
C2 C3 C15 122.0(3) . .
C5 C4 C3 119.9(3) . .
C5 C4 H4 120.0 . .
C3 C4 H4 120.0 . .
C6 C5 C4 121.1(3) . .
C6 C5 H5 119.4 . .
C4 C5 H5 119.4 . .
C5 C6 C1 120.3(3) . .
C5 C6 H6 119.8 . .
C1 C6 H6 119.8 . .
C8 C7 C12 118.0(3) . .
C8 C7 C1 120.2(3) . .
C12 C7 C1 121.7(3) . .
C7 C8 C9 121.5(3) . .
C7 C8 H8 119.3 . .
C9 C8 H8 119.3 . .
C10 C9 C8 119.4(2) . .
C10 C9 C13 120.0(2) . .
C8 C9 C13 120.6(2) . .
C9 C10 C11 120.6(3) . .
C9 C10 H10 119.7 . .
C11 C10 H10 119.7 . .
C10 C11 C12 119.0(2) . .
C10 C11 C14 120.1(2) . .
C12 C11 C14 120.9(2) . .
C7 C12 C11 121.4(3) . .
C7 C12 H12 119.3 . .
C11 C12 H12 119.3 . .
O1 C13 O2 126.3(2) . .
O1 C13 C9 116.0(2) . .
O2 C13 C9 117.8(2) . .
O4 C14 O3 125.6(2) . .
O4 C14 C11 117.7(2) . .
O3 C14 C11 116.6(2) . .
C16 C15 C20 117.3(3) . .
C16 C15 C3 120.7(2) . .
C20 C15 C3 121.9(3) . .
C17 C16 C15 122.1(3) . .
C17 C16 H16 119.0 . .
C15 C16 H16 119.0 . .
C16 C17 C18 120.0(3) . .
C16 C17 C21 120.6(2) . .
C18 C17 C21 119.2(2) . .
C17 C18 C19 119.5(3) . .
C17 C18 H18 120.2 . .
C19 C18 H18 120.2 . .
C20 C19 C18 119.5(2) . .
C20 C19 C22 122.3(2) . .
C18 C19 C22 118.1(2) . .
C19 C20 C15 121.5(3) . .
C19 C20 H20 119.3 . .
C15 C20 H20 119.3 . .
O5 C21 O6 125.7(3) . .
O5 C21 C17 118.1(2) . .
O6 C21 C17 116.2(2) . .
O7 C22 O8 126.2(2) . .
O7 C22 C19 116.6(2) . .
O8 C22 C19 117.2(2) . .
C24 C23 C24 122.1(4) 2_565 .
C24 C23 H23 118.9 2_565 .
C24 C23 H23 118.9 . .
C23 C24 C25' 117.3(7) . .
C23 C24 C25 119.0(6) . .
C23 C24 C27 120.6(3) . .
C25' C24 C27 119.8(7) . .
C25 C24 C27 119.5(6) . .
C26 C25 C24 118.1(10) . .
C26 C25 C26 30.3(8) . 2_565
C24 C25 C26 108.0(8) . 2_565
C26 C25 H25 105(3) . .
C24 C25 H25 117(3) . .
C26 C25 H25 130(3) 2_565 .
C24 C25' C26 120.6(12) . 2_565
C24 C25' C26 110.5(11) . .
C26 C25' C26 31.0(7) 2_565 .
C24 C25' H25A 120(4) . .
C26 C25' H25A 115(4) 2_565 .
C26 C25' H25A 105(4) . .
C26 C26 C25 88(2) 2_565 .
C26 C26 C25' 84(2) 2_565 2_565
C26 C26 C25' 65(2) 2_565 .
C25' C26 C25' 114.2(12) 2_565 .
C26 C26 C25 61(2) 2_565 2_565
C25 C26 C25 117.7(11) . 2_565
C26 C26 H26 66.0(8) 2_565 .
C25 C26 H26 115.0(16) . .
C25' C26 H26 114.1(13) 2_565 .
C25' C26 H26 104.0(14) . .
C25 C26 H26 100.8(11) 2_565 .
C28 C27 C32 117.5(3) . .
C28 C27 C24 122.4(3) . .
C32 C27 C24 120.1(2) . .
C27 C28 C29 121.4(3) . .
C27 C28 H28 119.3 . .
C29 C28 H28 119.3 . .
C30 C29 C28 119.8(2) . .
C30 C29 C33 120.4(2) . .
C28 C29 C33 119.7(2) . .
C31 C30 C29 120.4(2) . .
C31 C30 H30 119.8 . .
C29 C30 H30 119.8 . .
C30 C31 C32 118.9(2) . .
C30 C31 C34 121.5(2) . .
C32 C31 C34 119.4(2) . .
C27 C32 C31 122.0(2) . .
C27 C32 H32 119.0 . .
C31 C32 H32 119.0 . .
O10 C33 O9 126.6(2) . .
O10 C33 C29 117.7(2) . .
O9 C33 C29 115.7(2) . .
O11 C34 O12 127.0(2) . .
O11 C34 C31 117.6(2) . .
O12 C34 C31 115.4(2) . .
O14 C35 O14 131.3(7) . 8
O14 C35 H35 114.4 . .
O14 C35 H35 114.4 8 .

loop_
_geom_bond_atom_site_label_1
_geom_bond_atom_site_label_2
_geom_bond_distance
_geom_bond_site_symmetry_2
Cu1 O9 1.9349(17) .
Cu1 O1 1.9515(18) .
Cu1 O7 1.9693(18) 8
Cu1 O3 1.9707(19) 3
Cu1 O13 2.146(2) .
Cu1 Cu2 2.6486(5) .
Cu2 O4 1.9588(18) 3
Cu2 O8 1.9633(17) 8
Cu2 O2 1.9672(17) .
Cu2 O10 1.9860(17) .
Cu2 O14 2.059(2) .
Cu3 O5 1.9617(19) 10_556
Cu3 O5 1.9618(19) .
Cu3 O11 1.9726(18) 13_666
Cu3 O11 1.9726(18) 6
Cu3 O15 2.137(3) .
Cu3 Cu4 2.6468(7) .
Cu4 O6 1.9527(19) .
Cu4 O6 1.9528(19) 10_556
Cu4 O12 1.9561(19) 13_666
Cu4 O12 1.9561(19) 6
Cu4 O16 2.165(3) .
O1 C13 1.240(3) .
O2 C13 1.250(3) .
O3 C14 1.259(3) .
O3 Cu1 1.9708(19) 4
O4 C14 1.245(3) .
O4 Cu2 1.9588(18) 4
O5 C21 1.249(3) .
O6 C21 1.259(3) .
O7 C22 1.249(3) .
O7 Cu1 1.9692(18) 8
O8 C22 1.265(3) .
O8 Cu2 1.9633(17) 8
O9 C33 1.257(3) .
O10 C33 1.242(3) .
O11 C34 1.234(3) .
O11 Cu3 1.9725(18) 13_565
O12 C34 1.269(3) .
O12 Cu4 1.9563(18) 13_565
O14 C35 1.221(4) .
C1 C2 1.384(4) .
C1 C6 1.386(4) .
C1 C7 1.492(4) .
C2 C3 1.398(4) .
C2 H2 0.9300 .
C3 C4 1.393(4) .
C3 C15 1.492(4) .
C4 C5 1.382(4) .
C4 H4 0.9300 .
C5 C6 1.366(5) .
C5 H5 0.9300 .
C6 H6 0.9300 .
C7 C8 1.383(4) .
C7 C12 1.387(4) .
C8 C9 1.389(4) .
C8 H8 0.9300 .
C9 C10 1.377(4) .
C9 C13 1.504(4) .
C10 C11 1.385(4) .
C10 H10 0.9300 .
C11 C12 1.392(4) .
C11 C14 1.505(4) .
C12 H12 0.9300 .
C15 C16 1.394(4) .
C15 C20 1.401(4) .
C16 C17 1.365(4) .
C16 H16 0.9300 .
C17 C18 1.391(4) .
C17 C21 1.501(4) .
C18 C19 1.398(4) .
C18 H18 0.9300 .
C19 C20 1.381(4) .
C19 C22 1.504(3) .
C20 H20 0.9300 .
C23 C24 1.398(3) 2_565
C23 C24 1.398(3) .
C23 H23 0.9300 .
C24 C25' 1.400(16) .
C24 C25 1.430(14) .
C24 C27 1.473(4) .
C25 C26 1.39(2) .
C25 C26 1.588(18) 2_565
C25 H25 1.007(19) .
C25' C26 1.41(2) 2_565
C25' C26 1.55(2) .
C25' H25A 0.99(2) .
C26 C26 0.802(19) 2_565
C26 C25' 1.41(2) 2_565
C26 C25 1.587(18) 2_565
C26 H26 0.984(18) .
C27 C28 1.385(4) .
C27 C32 1.391(4) .
C28 C29 1.386(4) .
C28 H28 0.9300 .
C29 C30 1.382(4) .
C29 C33 1.512(3) .
C30 C31 1.378(3) .
C30 H30 0.9300 .
C31 C32 1.392(4) .
C31 C34 1.501(4) .
C32 H32 0.9300 .
C35 O14 1.221(4) 8
C35 H35 0.9300 .
